data_4083408
loop_
_publ_author_name
'Cesari, Cristiana'
'Sambri, Letizia'
'Zacchini, Stefano'
'Zanotti, Valerio'
'Mazzoni, Rita'

_publ_section_title
;
 Microwave-Assisted Synthesis of Functionalized Shvo-Type Complexes
;
_journal_issue 11
_journal_name_full Organometallics
_journal_page_first 2814
_journal_paper_doi 10.1021/om500335m
_journal_volume 33
_journal_year 2014
_chemical_formula_sum 'C67 H52 Cl2 O10 Ru2'
_chemical_formula_weight 1290.13
_chemical_name_systematic
; 
 ? 
;
_space_group_IT_number 2
_symmetry_cell_setting triclinic
_symmetry_space_group_name_Hall '-P 1'
_symmetry_space_group_name_H-M 'P -1'
_atom_sites_solution_hydrogens geom
_atom_sites_solution_primary direct
_atom_sites_solution_secondary difmap
_audit_creation_method SHELXL-97
_cell_angle_alpha 118.895(3)
_cell_angle_beta 97.620(3)
_cell_angle_gamma 101.411(2)
_cell_formula_units_Z 2
_cell_length_a 11.5361(19)
_cell_length_b 17.408(3)
_cell_length_c 17.936(5)
_cell_measurement_reflns_used 3435
_cell_measurement_temperature 293(2)
_cell_measurement_theta_max 18.921
_cell_measurement_theta_min 2.246
_cell_volume 2979.9(11)
_computing_cell_refinement 'APEX2 (Bruker AXS, 2006)'
_computing_data_collection 'APEX2 (Bruker AXS, 2006)'
_computing_data_reduction 'SAINT (Bruker AXS, 2004)'
_computing_molecular_graphics 'ORTEPII (Johnson, 1996)'
_computing_publication_material 'XCIF (Bruker AXS, 2001)'
_computing_structure_refinement 'SHELXL-97 (Sheldrick, 1997)'
_computing_structure_solution 'SHELXS-97 (Sheldrick, 1990)'
_diffrn_ambient_temperature 293(2)
_diffrn_measured_fraction_theta_full 0.997
_diffrn_measured_fraction_theta_max 0.997
_diffrn_measurement_device_type 'CCD area detector'
_diffrn_measurement_method 'phi and omega scans'
_diffrn_radiation_monochromator graphite
_diffrn_radiation_source 'fine-focus sealed tube'
_diffrn_radiation_type MoK\a
_diffrn_radiation_wavelength 0.71073
_diffrn_reflns_av_R_equivalents 0.0942
_diffrn_reflns_av_sigmaI/netI 0.1363
_diffrn_reflns_limit_h_max 13
_diffrn_reflns_limit_h_min -13
_diffrn_reflns_limit_k_max 20
_diffrn_reflns_limit_k_min -20
_diffrn_reflns_limit_l_max 21
_diffrn_reflns_limit_l_min -21
_diffrn_reflns_number 28343
_diffrn_reflns_theta_full 25.03
_diffrn_reflns_theta_max 25.03
_diffrn_reflns_theta_min 1.34
_exptl_absorpt_coefficient_mu 0.655
_exptl_absorpt_correction_T_max 0.9255
_exptl_absorpt_correction_T_min 0.8856
_exptl_absorpt_correction_type empirical
_exptl_absorpt_process_details
; 
 Data were corrected for Lorentz polarization and absorption
 effects (empirical absorption correction SADABS).
 R(int) =  0.0786 (selected reflections only, before parameter refinement)
 R(int) =  0.0530 (selected reflections only, after parameter refinement)
;
_exptl_crystal_colour orange
_exptl_crystal_density_diffrn 1.438
_exptl_crystal_density_method 'not measured'
_exptl_crystal_description prism
_exptl_crystal_F_000 1312
_exptl_crystal_size_max 0.19
_exptl_crystal_size_mid 0.16
_exptl_crystal_size_min 0.12
_refine_diff_density_max 1.295
_refine_diff_density_min -0.513
_refine_diff_density_rms 0.102
_refine_ls_extinction_method none
_refine_ls_goodness_of_fit_ref 0.978
_refine_ls_hydrogen_treatment mixed
_refine_ls_matrix_type full
_refine_ls_number_parameters 748
_refine_ls_number_reflns 10500
_refine_ls_number_restraints 148
_refine_ls_restrained_S_all 0.990
_refine_ls_R_factor_all 0.1693
_refine_ls_R_factor_gt 0.0726
_refine_ls_shift/su_max 0.000
_refine_ls_shift/su_mean 0.000
_refine_ls_structure_factor_coef Fsqd
_refine_ls_weighting_details 'calc w=1/[\s^2^(Fo^2^)+(0.1056P)^2^+0.0000P] where P=(Fo^2^+2Fc^2^)/3'
_refine_ls_weighting_scheme calc
_refine_ls_wR_factor_gt 0.1689
_refine_ls_wR_factor_ref 0.2177
_reflns_number_gt 5006
_reflns_number_total 10500
_reflns_threshold_expression >2sigma(I)
_cod_data_source_file om500335m_si_001.cif
_cod_data_source_block 4b
_cod_depositor_comments 'Adding full bibliography for 4083408--4083409.cif.'
_cod_original_cell_volume 2979.9(10)
_cod_original_sg_symbol_H-M P-1
_cod_database_code 4083408

loop_
_symmetry_equiv_pos_as_xyz
'x, y, z'
'-x, -y, -z'

loop_
_atom_site_label
_atom_site_type_symbol
_atom_site_fract_x
_atom_site_fract_y
_atom_site_fract_z
_atom_site_U_iso_or_equiv
_atom_site_adp_type
_atom_site_occupancy
_atom_site_symmetry_multiplicity
_atom_site_calc_flag
_atom_site_refinement_flags
_atom_site_disorder_assembly
_atom_site_disorder_group
Ru1 Ru 0.53512(6) 0.32034(5) 0.53433(5) 0.0482(2) Uani 1 1 d D . .
H1 H 0.497(6) 0.243(4) 0.4255(8) 0.058 Uiso 1 1 d D . .
C1 C 0.3976(10) 0.3614(7) 0.5254(6) 0.062(3) Uani 1 1 d . . .
C2 C 0.6366(9) 0.4168(7) 0.5302(6) 0.064(3) Uani 1 1 d . . .
O1 O 0.3124(7) 0.3867(5) 0.5236(5) 0.085(2) Uani 1 1 d . . .
O2 O 0.7006(7) 0.4756(5) 0.5301(5) 0.090(2) Uani 1 1 d . . .
C3 C 0.5099(7) 0.3038(6) 0.6464(6) 0.048(2) Uani 1 1 d . . .
C4 C 0.6371(7) 0.3460(6) 0.6615(6) 0.049(2) Uani 1 1 d . . .
C5 C 0.6809(7) 0.2802(6) 0.5912(6) 0.045(2) Uani 1 1 d . . .
C6 C 0.5826(7) 0.1970(6) 0.5383(6) 0.042(2) Uani 1 1 d . . .
O3 O 0.5847(5) 0.1202(4) 0.4733(4) 0.0512(15) Uani 1 1 d D . .
H3 H 0.652(6) 0.133(5) 0.427(4) 0.061 Uiso 1 1 d D . .
C7 C 0.4737(7) 0.2115(5) 0.5676(6) 0.046(2) Uani 1 1 d . . .
C8 C 0.8116(8) 0.2884(6) 0.5937(6) 0.048(2) Uani 1 1 d . . .
C9 C 0.8746(9) 0.2729(7) 0.6519(7) 0.072(3) Uani 1 1 d . . .
H9 H 0.8352 0.2605 0.6886 0.086 Uiso 1 1 calc R . .
C10 C 0.9980(10) 0.2753(8) 0.6580(9) 0.092(4) Uani 1 1 d . . .
H10 H 1.0403 0.2644 0.6981 0.110 Uiso 1 1 calc R . .
C11 C 1.0539(10) 0.2937(8) 0.6041(9) 0.087(4) Uani 1 1 d . . .
H11 H 1.1362 0.2969 0.6082 0.104 Uiso 1 1 calc R . .
C12 C 0.9913(11) 0.3076(9) 0.5438(8) 0.092(4) Uani 1 1 d . . .
H12 H 1.0300 0.3183 0.5060 0.111 Uiso 1 1 calc R . .
C13 C 0.8702(9) 0.3057(7) 0.5391(7) 0.075(3) Uani 1 1 d . . .
H13 H 0.8280 0.3162 0.4987 0.090 Uiso 1 1 calc R . .
C14 C 0.3547(8) 0.1409(6) 0.5338(6) 0.048(2) Uani 1 1 d . . .
C15 C 0.3509(8) 0.0623(6) 0.5352(7) 0.065(3) Uani 1 1 d . . .
H15 H 0.4227 0.0562 0.5591 0.078 Uiso 1 1 calc R . .
C16 C 0.2408(9) -0.0088(7) 0.5012(7) 0.071(3) Uani 1 1 d . . .
H16 H 0.2399 -0.0627 0.5006 0.085 Uiso 1 1 calc R . .
C17 C 0.1363(9) 0.0015(7) 0.4693(7) 0.075(3) Uani 1 1 d . . .
H17 H 0.0625 -0.0446 0.4489 0.090 Uiso 1 1 calc R . .
C18 C 0.1371(8) 0.0800(7) 0.4666(7) 0.072(3) Uani 1 1 d . . .
H18 H 0.0651 0.0858 0.4427 0.086 Uiso 1 1 calc R . .
C19 C 0.2460(8) 0.1488(7) 0.4997(6) 0.060(3) Uani 1 1 d . . .
H19 H 0.2467 0.2021 0.4991 0.072 Uiso 1 1 calc R . .
C20 C 0.7189(8) 0.4329(6) 0.7419(6) 0.054(2) Uani 1 1 d . . .
C21 C 0.7179(9) 0.4497(7) 0.8250(7) 0.066(3) Uani 1 1 d . . .
H21 H 0.6590 0.4094 0.8307 0.079 Uiso 1 1 calc R . .
C22 C 0.8020(10) 0.5247(8) 0.9005(7) 0.078(3) Uani 1 1 d . . .
H22 H 0.8002 0.5339 0.9559 0.093 Uiso 1 1 calc R . .
C23 C 0.8877(10) 0.5851(7) 0.8926(8) 0.078(3) Uani 1 1 d . . .
C24 C 0.8929(10) 0.5693(7) 0.8116(8) 0.082(3) Uani 1 1 d . . .
H24 H 0.9532 0.6093 0.8065 0.098 Uiso 1 1 calc R . .
C25 C 0.8093(9) 0.4939(7) 0.7362(7) 0.073(3) Uani 1 1 d . . .
H25 H 0.8140 0.4841 0.6811 0.087 Uiso 1 1 calc R . .
C26 C 0.4300(7) 0.3416(6) 0.7051(6) 0.050(2) Uani 1 1 d . . .
C27 C 0.3667(8) 0.2883(7) 0.7338(6) 0.059(2) Uani 1 1 d . . .
H27 H 0.3758 0.2305 0.7159 0.070 Uiso 1 1 calc R . .
C28 C 0.2927(9) 0.3185(7) 0.7868(7) 0.067(3) Uani 1 1 d . . .
H28 H 0.2525 0.2819 0.8054 0.081 Uiso 1 1 calc R . .
C29 C 0.2762(9) 0.4022(8) 0.8132(6) 0.065(3) Uani 1 1 d . . .
C30 C 0.3395(9) 0.4588(7) 0.7872(6) 0.067(3) Uani 1 1 d . . .
H30 H 0.3304 0.5167 0.8059 0.081 Uiso 1 1 calc R . .
C31 C 0.4152(8) 0.4269(7) 0.7335(6) 0.059(2) Uani 1 1 d . . .
H31 H 0.4572 0.4641 0.7159 0.071 Uiso 1 1 calc R . .
O4 O 0.9782(8) 0.6613(6) 0.9618(6) 0.111(3) Uani 1 1 d U . .
C32 C 0.9874(14) 0.6744(11) 1.0463(10) 0.145(6) Uani 1 1 d U . .
H32A H 1.0528 0.7293 1.0887 0.218 Uiso 1 1 calc R . .
H32B H 1.0040 0.6226 1.0464 0.218 Uiso 1 1 calc R . .
H32C H 0.9116 0.6803 1.0615 0.218 Uiso 1 1 calc R . .
O5 O 0.1973(7) 0.4256(6) 0.8654(5) 0.096(3) Uani 1 1 d . . .
C33 C 0.1508(13) 0.4987(10) 0.8745(10) 0.134(5) Uani 1 1 d U . .
H33A H 0.0970 0.5081 0.9125 0.201 Uiso 1 1 calc R . .
H33B H 0.1064 0.4833 0.8176 0.201 Uiso 1 1 calc R . .
H33C H 0.2178 0.5540 0.8997 0.201 Uiso 1 1 calc R . .
Ru2 Ru 0.45173(7) 0.21659(5) 0.32047(5) 0.0576(3) Uani 1 1 d D . .
C51 C 0.4454(10) 0.3342(8) 0.3461(7) 0.073(3) Uani 1 1 d . . .
C52 C 0.2863(11) 0.1863(8) 0.3192(7) 0.074(3) Uani 1 1 d . . .
O51 O 0.4469(8) 0.4047(6) 0.3572(6) 0.103(3) Uani 1 1 d U . .
O52 O 0.1828(8) 0.1679(6) 0.3161(6) 0.108(3) Uani 1 1 d U . .
C53 C 0.4378(9) 0.1002(7) 0.1880(6) 0.060(3) Uani 1 1 d . . .
C54 C 0.5268(9) 0.1824(7) 0.2059(6) 0.062(3) Uani 1 1 d . . .
C55 C 0.6297(9) 0.2093(6) 0.2805(6) 0.061(3) Uani 1 1 d . . .
C56 C 0.6064(9) 0.1389(6) 0.3043(7) 0.056(2) Uani 1 1 d . . .
O53 O 0.6795(6) 0.1355(4) 0.3609(4) 0.0622(17) Uani 1 1 d D . .
C57 C 0.4823(9) 0.0774(6) 0.2524(6) 0.061(3) Uani 1 1 d . . .
C58 C 0.7463(10) 0.2826(7) 0.3129(7) 0.070(3) Uani 1 1 d . . .
C59 C 0.8538(10) 0.2639(8) 0.3216(8) 0.088(4) Uani 1 1 d . . .
H59 H 0.8532 0.2050 0.3080 0.105 Uiso 1 1 calc R . .
C60 C 0.9646(13) 0.3308(11) 0.3505(9) 0.113(4) Uani 1 1 d U . .
H60 H 1.0380 0.3172 0.3567 0.136 Uiso 1 1 calc R . .
C61 C 0.9653(13) 0.4180(10) 0.3701(9) 0.112(5) Uani 1 1 d U . .
H61 H 1.0396 0.4637 0.3911 0.135 Uiso 1 1 calc R . .
C62 C 0.8579(13) 0.4377(9) 0.3588(9) 0.109(4) Uani 1 1 d U . .
H62 H 0.8581 0.4956 0.3697 0.131 Uiso 1 1 calc R . .
C63 C 0.7474(11) 0.3687(8) 0.3305(8) 0.094(4) Uani 1 1 d U . .
H63 H 0.6735 0.3814 0.3234 0.113 Uiso 1 1 calc R . .
C64 C 0.4305(9) -0.0110(6) 0.2475(6) 0.056(2) Uani 1 1 d . . .
C65 C 0.3635(10) -0.0189(7) 0.3019(7) 0.080(3) Uani 1 1 d . . .
H65 H 0.3447 0.0320 0.3432 0.096 Uiso 1 1 calc R . .
C66 C 0.3230(10) -0.1033(8) 0.2956(8) 0.091(4) Uani 1 1 d . . .
H66 H 0.2764 -0.1085 0.3323 0.109 Uiso 1 1 calc R . .
C67 C 0.3508(11) -0.1776(8) 0.2366(8) 0.093(4) Uani 1 1 d . . .
H67 H 0.3211 -0.2341 0.2316 0.111 Uiso 1 1 calc R . .
C68 C 0.4215(12) -0.1699(8) 0.1851(8) 0.097(4) Uani 1 1 d U . .
H68 H 0.4439 -0.2201 0.1462 0.116 Uiso 1 1 calc R . .
C69 C 0.4604(11) -0.0867(8) 0.1908(7) 0.086(3) Uani 1 1 d U . .
H69 H 0.5088 -0.0818 0.1548 0.103 Uiso 1 1 calc R . .
C70 C 0.5266(10) 0.2251(7) 0.1518(6) 0.067(3) Uani 1 1 d . . .
C71 C 0.6212(12) 0.2296(8) 0.1132(7) 0.087(3) Uani 1 1 d . . .
H71 H 0.6845 0.2066 0.1220 0.104 Uiso 1 1 calc R . .
C72 C 0.6225(13) 0.2689(9) 0.0605(8) 0.097(4) Uani 1 1 d U . .
H72 H 0.6849 0.2706 0.0329 0.116 Uiso 1 1 calc R . .
C73 C 0.5304(14) 0.3045(8) 0.0509(8) 0.089(4) Uani 1 1 d U . .
C74 C 0.4350(12) 0.3019(8) 0.0885(7) 0.084(3) Uani 1 1 d . . .
H74 H 0.3735 0.3270 0.0813 0.101 Uiso 1 1 calc R . .
C75 C 0.4336(11) 0.2597(7) 0.1384(7) 0.076(3) Uani 1 1 d . . .
H75 H 0.3684 0.2551 0.1631 0.091 Uiso 1 1 calc R . .
C76 C 0.3314(10) 0.0411(7) 0.1098(7) 0.064(3) Uani 1 1 d . . .
C77 C 0.3431(11) 0.0239(7) 0.0289(7) 0.077(3) Uani 1 1 d . . .
H77 H 0.4171 0.0515 0.0240 0.093 Uiso 1 1 calc R . .
C78 C 0.2470(14) -0.0339(9) -0.0457(8) 0.098(4) Uani 1 1 d . . .
H78 H 0.2570 -0.0457 -0.1004 0.118 Uiso 1 1 calc R . .
C79 C 0.1356(13) -0.0746(9) -0.0398(9) 0.094(4) Uani 1 1 d U . .
C80 C 0.1222(12) -0.0631(9) 0.0378(9) 0.101(4) Uani 1 1 d . . .
H80 H 0.0492 -0.0933 0.0415 0.121 Uiso 1 1 calc R . .
C81 C 0.2221(11) -0.0038(8) 0.1140(8) 0.088(4) Uani 1 1 d . . .
H81 H 0.2136 0.0051 0.1682 0.105 Uiso 1 1 calc R . .
O54 O 0.5440(10) 0.3454(6) 0.0009(6) 0.115(3) Uani 1 1 d U . .
C82 C 0.4561(14) 0.3865(10) -0.0084(9) 0.133(5) Uani 1 1 d U . .
H82A H 0.4739 0.4114 -0.0445 0.200 Uiso 1 1 calc R . .
H82B H 0.4570 0.4350 0.0487 0.200 Uiso 1 1 calc R . .
H82C H 0.3766 0.3414 -0.0359 0.200 Uiso 1 1 calc R . .
O55 O 0.0453(10) -0.1291(7) -0.1188(6) 0.127(3) Uani 1 1 d U . .
C83 C -0.0672(13) -0.1736(10) -0.1146(9) 0.133(5) Uani 1 1 d U . .
H83A H -0.1235 -0.2092 -0.1724 0.200 Uiso 1 1 calc R . .
H83B H -0.1003 -0.1286 -0.0748 0.200 Uiso 1 1 calc R . .
H83C H -0.0545 -0.2136 -0.0937 0.200 Uiso 1 1 calc R . .
C101 C 0.9051(14) 0.9539(12) 0.1938(10) 0.102(9) Uiso 0.459(6) 1 d PDU A 1
H10A H 0.9438 0.9992 0.1808 0.122 Uiso 0.459(6) 1 calc PR A 1
H10B H 0.8637 0.9821 0.2391 0.122 Uiso 0.459(6) 1 calc PR A 1
Cl1 Cl 0.8010(8) 0.8580(5) 0.0985(5) 0.103(3) Uiso 0.459(6) 1 d PDU A 1
Cl2 Cl 1.0138(6) 0.9132(5) 0.2286(4) 0.089(2) Uiso 0.459(6) 1 d PDU A 1
C201 C 0.883(2) 0.923(3) 0.2040(18) 0.135(11) Uiso 0.298(7) 1 d PDU B 2
H20A H 0.9041 0.8857 0.2267 0.162 Uiso 0.298(7) 1 calc PR B 2
H20B H 0.9508 0.9460 0.1865 0.162 Uiso 0.298(7) 1 calc PR B 2
Cl3 Cl 0.7465(12) 0.8651(7) 0.1194(6) 0.093(4) Uiso 0.298(7) 1 d PDU B 2
Cl4 Cl 0.8324(9) 1.0086(6) 0.2759(6) 0.079(4) Uiso 0.298(7) 1 d PDU B 2
C301 C 0.7883(19) 0.973(3) 0.232(3) 0.076(10) Uiso 0.246(5) 1 d PDU C 3
H30A H 0.7372 1.0128 0.2518 0.091 Uiso 0.246(5) 1 calc PR C 3
H30B H 0.7488 0.9227 0.1714 0.091 Uiso 0.246(5) 1 calc PR C 3
Cl5 Cl 0.8209(12) 0.9334(9) 0.2996(9) 0.101(5) Uiso 0.246(5) 1 d PDU C 3
Cl6 Cl 0.9336(14) 1.0322(11) 0.2426(11) 0.127(6) Uiso 0.246(5) 1 d PDU C 3

loop_
_atom_site_aniso_label
_atom_site_aniso_U_11
_atom_site_aniso_U_22
_atom_site_aniso_U_33
_atom_site_aniso_U_23
_atom_site_aniso_U_13
_atom_site_aniso_U_12
Ru1 0.0477(5) 0.0464(5) 0.0601(5) 0.0324(4) 0.0204(4) 0.0170(4)
C1 0.068(7) 0.058(6) 0.071(7) 0.041(6) 0.026(6) 0.021(5)
C2 0.069(7) 0.071(7) 0.072(7) 0.050(6) 0.025(6) 0.026(6)
O1 0.081(5) 0.095(6) 0.118(6) 0.072(5) 0.041(5) 0.052(5)
O2 0.087(5) 0.081(5) 0.122(7) 0.071(5) 0.030(5) 0.013(4)
C3 0.040(5) 0.054(6) 0.058(6) 0.036(5) 0.015(4) 0.013(4)
C4 0.044(5) 0.052(6) 0.063(6) 0.040(5) 0.017(5) 0.012(4)
C5 0.036(5) 0.045(5) 0.061(6) 0.034(5) 0.013(4) 0.011(4)
C6 0.043(5) 0.038(5) 0.048(5) 0.024(5) 0.013(4) 0.009(4)
O3 0.051(4) 0.039(3) 0.070(4) 0.031(3) 0.023(3) 0.015(3)
C7 0.041(5) 0.039(5) 0.058(6) 0.026(5) 0.016(4) 0.010(4)
C8 0.043(5) 0.046(5) 0.052(6) 0.025(5) 0.012(4) 0.010(4)
C9 0.048(6) 0.077(7) 0.103(9) 0.056(7) 0.025(6) 0.017(5)
C10 0.063(8) 0.099(9) 0.134(11) 0.078(9) 0.019(7) 0.023(7)
C11 0.051(7) 0.091(9) 0.104(10) 0.037(8) 0.031(7) 0.022(6)
C12 0.065(8) 0.120(10) 0.090(9) 0.056(8) 0.034(7) 0.009(7)
C13 0.049(6) 0.098(8) 0.092(8) 0.056(7) 0.028(6) 0.025(6)
C14 0.044(5) 0.046(5) 0.057(6) 0.028(5) 0.019(4) 0.013(4)
C15 0.047(6) 0.056(6) 0.100(8) 0.047(6) 0.022(5) 0.016(5)
C16 0.053(6) 0.056(6) 0.114(9) 0.050(7) 0.031(6) 0.016(5)
C17 0.055(7) 0.059(7) 0.105(9) 0.041(7) 0.025(6) 0.008(5)
C18 0.039(6) 0.079(8) 0.098(8) 0.050(7) 0.012(5) 0.014(5)
C19 0.050(6) 0.068(7) 0.079(7) 0.050(6) 0.018(5) 0.018(5)
C20 0.047(5) 0.052(6) 0.062(7) 0.029(5) 0.018(5) 0.012(5)
C21 0.056(6) 0.074(7) 0.069(7) 0.041(6) 0.020(6) 0.011(5)
C22 0.070(7) 0.085(8) 0.059(7) 0.026(7) 0.014(6) 0.017(7)
C23 0.065(7) 0.056(7) 0.069(8) 0.012(6) -0.003(6) 0.002(6)
C24 0.076(8) 0.064(7) 0.081(9) 0.033(7) 0.011(7) -0.007(6)
C25 0.075(7) 0.063(7) 0.079(8) 0.042(7) 0.026(6) 0.003(6)
C26 0.039(5) 0.053(6) 0.058(6) 0.032(5) 0.006(4) 0.007(4)
C27 0.062(6) 0.069(7) 0.062(6) 0.044(6) 0.022(5) 0.024(5)
C28 0.072(7) 0.089(8) 0.077(7) 0.063(7) 0.034(6) 0.036(6)
C29 0.056(6) 0.084(8) 0.062(7) 0.037(6) 0.032(5) 0.029(6)
C30 0.072(7) 0.056(6) 0.065(7) 0.023(6) 0.018(6) 0.025(5)
C31 0.054(6) 0.060(6) 0.065(7) 0.031(5) 0.027(5) 0.017(5)
O4 0.113(6) 0.096(6) 0.094(6) 0.041(5) 0.011(5) 0.005(5)
C32 0.139(9) 0.147(10) 0.127(9) 0.063(7) 0.028(7) 0.025(7)
O5 0.107(6) 0.112(6) 0.113(6) 0.068(6) 0.074(5) 0.062(5)
C33 0.129(9) 0.136(9) 0.143(9) 0.063(7) 0.074(7) 0.055(7)
Ru2 0.0636(6) 0.0530(5) 0.0615(6) 0.0329(5) 0.0187(4) 0.0189(4)
C51 0.099(9) 0.069(7) 0.077(8) 0.047(7) 0.036(6) 0.044(7)
C52 0.078(8) 0.079(8) 0.068(7) 0.037(6) 0.015(6) 0.034(7)
O51 0.134(6) 0.084(5) 0.116(6) 0.066(5) 0.036(5) 0.045(5)
O52 0.075(5) 0.136(6) 0.112(6) 0.065(5) 0.024(4) 0.030(5)
C53 0.063(6) 0.065(7) 0.066(7) 0.041(6) 0.023(5) 0.024(5)
C54 0.076(7) 0.066(7) 0.058(6) 0.038(6) 0.025(6) 0.025(6)
C55 0.065(6) 0.061(6) 0.060(6) 0.033(6) 0.028(5) 0.018(5)
C56 0.068(7) 0.047(6) 0.059(7) 0.026(5) 0.030(6) 0.027(5)
O53 0.057(4) 0.068(4) 0.074(5) 0.043(4) 0.024(4) 0.020(3)
C57 0.070(7) 0.055(6) 0.069(7) 0.036(6) 0.029(6) 0.024(5)
C58 0.065(7) 0.071(8) 0.066(7) 0.033(6) 0.023(6) 0.009(6)
C59 0.056(7) 0.097(9) 0.124(10) 0.071(8) 0.035(7) 0.009(7)
C60 0.102(8) 0.136(9) 0.117(8) 0.076(7) 0.046(6) 0.030(7)
C61 0.105(8) 0.109(8) 0.120(8) 0.066(7) 0.041(7) 0.001(6)
C62 0.109(8) 0.099(8) 0.118(8) 0.058(6) 0.049(7) 0.014(6)
C63 0.088(7) 0.078(7) 0.105(7) 0.043(6) 0.039(6) 0.007(5)
C64 0.070(6) 0.044(6) 0.052(6) 0.023(5) 0.019(5) 0.019(5)
C65 0.101(9) 0.057(7) 0.084(8) 0.032(6) 0.046(7) 0.028(6)
C66 0.097(9) 0.070(8) 0.109(10) 0.049(8) 0.052(8) 0.013(7)
C67 0.125(10) 0.056(7) 0.115(10) 0.050(8) 0.057(9) 0.031(7)
C68 0.129(8) 0.065(6) 0.103(7) 0.041(6) 0.050(6) 0.039(6)
C69 0.111(7) 0.075(6) 0.085(7) 0.044(5) 0.050(6) 0.031(5)
C70 0.097(8) 0.060(7) 0.056(6) 0.035(6) 0.026(6) 0.028(6)
C71 0.124(10) 0.084(8) 0.082(8) 0.054(7) 0.051(8) 0.045(7)
C72 0.116(8) 0.097(7) 0.085(7) 0.048(6) 0.046(6) 0.030(6)
C73 0.127(8) 0.073(6) 0.072(7) 0.043(5) 0.026(6) 0.030(6)
C74 0.103(9) 0.078(8) 0.070(8) 0.041(7) 0.007(7) 0.025(7)
C75 0.095(8) 0.065(7) 0.075(8) 0.043(7) 0.018(6) 0.023(6)
C76 0.084(8) 0.054(6) 0.056(7) 0.031(6) 0.015(6) 0.020(6)
C77 0.111(9) 0.051(7) 0.055(7) 0.020(6) 0.013(7) 0.021(6)
C78 0.141(12) 0.097(10) 0.068(9) 0.045(8) 0.037(9) 0.044(9)
C79 0.103(8) 0.081(7) 0.085(7) 0.040(6) -0.003(6) 0.029(6)
C80 0.100(10) 0.107(11) 0.092(10) 0.054(9) 0.025(8) 0.019(8)
C81 0.088(9) 0.083(8) 0.067(8) 0.035(7) 0.001(7) -0.001(7)
O54 0.168(7) 0.107(6) 0.098(6) 0.068(5) 0.047(5) 0.046(5)
C82 0.159(10) 0.131(9) 0.113(8) 0.081(7) 0.003(7) 0.026(7)
O55 0.127(7) 0.128(7) 0.098(6) 0.049(5) 0.006(5) 0.028(5)
C83 0.128(9) 0.126(9) 0.129(9) 0.064(7) 0.018(7) 0.025(7)

loop_
_atom_type_symbol
_atom_type_description
_atom_type_scat_dispersion_real
_atom_type_scat_dispersion_imag
_atom_type_scat_source
C C 0.0033 0.0016 'International Tables Vol C Tables 4.2.6.8 and 6.1.1.4'
H H 0.0000 0.0000 'International Tables Vol C Tables 4.2.6.8 and 6.1.1.4'
O O 0.0106 0.0060 'International Tables Vol C Tables 4.2.6.8 and 6.1.1.4'
Ru Ru -1.2594 0.8363 'International Tables Vol C Tables 4.2.6.8 and 6.1.1.4'
Cl Cl 0.1484 0.1585 'International Tables Vol C Tables 4.2.6.8 and 6.1.1.4'

loop_
_geom_angle_atom_site_label_1
_geom_angle_atom_site_label_2
_geom_angle_atom_site_label_3
_geom_angle
C1 Ru1 C2 91.9(4)
C1 Ru1 C4 121.7(4)
C2 Ru1 C4 99.9(4)
C1 Ru1 C3 95.7(3)
C2 Ru1 C3 131.5(4)
C4 Ru1 C3 37.7(3)
C1 Ru1 C5 158.7(4)
C2 Ru1 C5 99.1(3)
C4 Ru1 C5 38.5(3)
C3 Ru1 C5 63.3(3)
C1 Ru1 C7 104.4(3)
C2 Ru1 C7 160.8(4)
C4 Ru1 C7 63.1(3)
C3 Ru1 C7 38.1(3)
C5 Ru1 C7 62.2(3)
C1 Ru1 C6 138.8(3)
C2 Ru1 C6 129.1(3)
C4 Ru1 C6 61.5(3)
C3 Ru1 C6 61.7(3)
C5 Ru1 C6 35.9(3)
C7 Ru1 C6 36.5(3)
C1 Ru1 H1 93(2)
C2 Ru1 H1 96(2)
C4 Ru1 H1 141(2)
C3 Ru1 H1 131(2)
C5 Ru1 H1 104(2)
C7 Ru1 H1 93(2)
C6 Ru1 H1 81(2)
O1 C1 Ru1 176.7(9)
O2 C2 Ru1 177.6(9)
C4 C3 C7 108.0(7)
C4 C3 C26 126.7(8)
C7 C3 C26 125.0(7)
C4 C3 Ru1 71.0(5)
C7 C3 Ru1 72.8(5)
C26 C3 Ru1 126.8(6)
C3 C4 C5 107.8(7)
C3 C4 C20 127.0(8)
C5 C4 C20 124.2(7)
C3 C4 Ru1 71.3(5)
C5 C4 Ru1 72.2(5)
C20 C4 Ru1 130.7(6)
C6 C5 C4 107.8(7)
C6 C5 C8 124.9(8)
C4 C5 C8 124.5(7)
C6 C5 Ru1 75.9(5)
C4 C5 Ru1 69.3(5)
C8 C5 Ru1 135.5(6)
O3 C6 C5 127.7(8)
O3 C6 C7 123.5(7)
C5 C6 C7 108.8(7)
O3 C6 Ru1 128.3(6)
C5 C6 Ru1 68.2(4)
C7 C6 Ru1 68.6(4)
C6 O3 H3 112(3)
C6 C7 C3 107.3(7)
C6 C7 C14 125.8(7)
C3 C7 C14 126.1(7)
C6 C7 Ru1 75.0(4)
C3 C7 Ru1 69.0(4)
C14 C7 Ru1 129.3(6)
C9 C8 C13 118.8(9)
C9 C8 C5 116.1(8)
C13 C8 C5 124.9(9)
C8 C9 C10 121.5(10)
C8 C9 H9 119.3
C10 C9 H9 119.3
C11 C10 C9 118.4(11)
C11 C10 H10 120.8
C9 C10 H10 120.8
C10 C11 C12 120.9(11)
C10 C11 H11 119.5
C12 C11 H11 119.5
C11 C12 C13 119.9(11)
C11 C12 H12 120.1
C13 C12 H12 120.1
C8 C13 C12 120.5(10)
C8 C13 H13 119.8
C12 C13 H13 119.8
C15 C14 C19 118.1(8)
C15 C14 C7 118.4(8)
C19 C14 C7 123.5(8)
C14 C15 C16 121.1(9)
C14 C15 H15 119.5
C16 C15 H15 119.5
C17 C16 C15 119.4(9)
C17 C16 H16 120.3
C15 C16 H16 120.3
C16 C17 C18 120.9(9)
C16 C17 H17 119.5
C18 C17 H17 119.5
C19 C18 C17 118.9(9)
C19 C18 H18 120.6
C17 C18 H18 120.6
C18 C19 C14 121.6(9)
C18 C19 H19 119.2
C14 C19 H19 119.2
C21 C20 C25 117.1(9)
C21 C20 C4 120.9(8)
C25 C20 C4 121.5(9)
C20 C21 C22 122.2(9)
C20 C21 H21 118.9
C22 C21 H21 118.9
C23 C22 C21 119.1(10)
C23 C22 H22 120.4
C21 C22 H22 120.4
C24 C23 C22 120.1(10)
C24 C23 O4 114.6(11)
C22 C23 O4 125.3(11)
C23 C24 C25 120.7(10)
C23 C24 H24 119.7
C25 C24 H24 119.7
C24 C25 C20 120.8(10)
C24 C25 H25 119.6
C20 C25 H25 119.6
C31 C26 C27 117.6(9)
C31 C26 C3 123.6(8)
C27 C26 C3 118.8(8)
C28 C27 C26 121.6(9)
C28 C27 H27 119.2
C26 C27 H27 119.2
C27 C28 C29 120.6(9)
C27 C28 H28 119.7
C29 C28 H28 119.7
C28 C29 O5 115.9(9)
C28 C29 C30 119.8(9)
O5 C29 C30 124.3(10)
C31 C30 C29 118.8(9)
C31 C30 H30 120.6
C29 C30 H30 120.6
C26 C31 C30 121.5(9)
C26 C31 H31 119.2
C30 C31 H31 119.2
C23 O4 C32 117.1(11)
O4 C32 H32A 109.5
O4 C32 H32B 109.5
H32A C32 H32B 109.5
O4 C32 H32C 109.5
H32A C32 H32C 109.5
H32B C32 H32C 109.5
C29 O5 C33 117.8(9)
O5 C33 H33A 109.5
O5 C33 H33B 109.5
H33A C33 H33B 109.5
O5 C33 H33C 109.5
H33A C33 H33C 109.5
H33B C33 H33C 109.5
C52 Ru2 C51 88.9(5)
C52 Ru2 C54 127.0(4)
C51 Ru2 C54 96.9(4)
C52 Ru2 C53 98.1(4)
C51 Ru2 C53 125.2(4)
C54 Ru2 C53 38.3(3)
C52 Ru2 C57 102.2(4)
C51 Ru2 C57 160.5(4)
C54 Ru2 C57 63.7(3)
C53 Ru2 C57 38.0(3)
C52 Ru2 C55 161.6(4)
C51 Ru2 C55 103.1(4)
C54 Ru2 C55 38.5(3)
C53 Ru2 C55 63.6(3)
C57 Ru2 C55 62.6(3)
C52 Ru2 C56 134.6(4)
C51 Ru2 C56 136.4(4)
C54 Ru2 C56 62.0(3)
C53 Ru2 C56 61.6(3)
C57 Ru2 C56 36.4(3)
C55 Ru2 C56 36.4(3)
C52 Ru2 H1 92(2)
C51 Ru2 H1 97(2)
C54 Ru2 H1 139(2)
C53 Ru2 H1 136(2)
C57 Ru2 H1 98(2)
C55 Ru2 H1 101(2)
C56 Ru2 H1 82(2)
O51 C51 Ru2 174.7(10)
O52 C52 Ru2 177.8(10)
C54 C53 C57 108.0(8)
C54 C53 C76 126.0(9)
C57 C53 C76 125.4(9)
C54 C53 Ru2 70.2(5)
C57 C53 Ru2 72.5(5)
C76 C53 Ru2 130.4(7)
C53 C54 C55 108.0(8)
C53 C54 C70 126.9(9)
C55 C54 C70 124.5(9)
C53 C54 Ru2 71.5(5)
C55 C54 Ru2 73.5(5)
C70 C54 Ru2 127.8(7)
C56 C55 C54 107.9(8)
C56 C55 C58 125.5(9)
C54 C55 C58 125.5(9)
C56 C55 Ru2 77.0(5)
C54 C55 Ru2 68.0(5)
C58 C55 Ru2 129.9(7)
O53 C56 C57 127.7(8)
O53 C56 C55 125.7(9)
C57 C56 C55 106.6(9)
O53 C56 Ru2 130.7(6)
C57 C56 Ru2 66.0(5)
C55 C56 Ru2 66.6(5)
C56 O53 H3 124(3)
C53 C57 C56 108.8(8)
C53 C57 C64 125.2(9)
C56 C57 C64 123.2(9)
C53 C57 Ru2 69.4(5)
C56 C57 Ru2 77.6(5)
C64 C57 Ru2 134.1(6)
C59 C58 C63 119.2(10)
C59 C58 C55 119.8(10)
C63 C58 C55 120.9(11)
C58 C59 C60 121.2(12)
C58 C59 H59 119.4
C60 C59 H59 119.4
C61 C60 C59 119.4(14)
C61 C60 H60 120.3
C59 C60 H60 120.3
C62 C61 C60 120.6(13)
C62 C61 H61 119.7
C60 C61 H61 119.7
C61 C62 C63 118.5(14)
C61 C62 H62 120.7
C63 C62 H62 120.7
C58 C63 C62 121.1(13)
C58 C63 H63 119.5
C62 C63 H63 119.5
C65 C64 C69 117.7(9)
C65 C64 C57 123.6(9)
C69 C64 C57 118.4(9)
C64 C65 C66 120.0(10)
C64 C65 H65 120.0
C66 C65 H65 120.0
C67 C66 C65 120.7(10)
C67 C66 H66 119.6
C65 C66 H66 119.6
C68 C67 C66 120.0(11)
C68 C67 H67 120.0
C66 C67 H67 120.0
C67 C68 C69 119.1(11)
C67 C68 H68 120.4
C69 C68 H68 120.4
C64 C69 C68 122.3(10)
C64 C69 H69 118.8
C68 C69 H69 118.8
C71 C70 C75 119.2(10)
C71 C70 C54 119.2(10)
C75 C70 C54 121.6(10)
C70 C71 C72 120.4(12)
C70 C71 H71 119.8
C72 C71 H71 119.8
C73 C72 C71 118.6(12)
C73 C72 H72 120.7
C71 C72 H72 120.7
C72 C73 C74 122.9(12)
C72 C73 O54 113.7(13)
C74 C73 O54 123.4(13)
C73 C74 C75 117.5(12)
C73 C74 H74 121.3
C75 C74 H74 121.3
C70 C75 C74 121.5(11)
C70 C75 H75 119.3
C74 C75 H75 119.3
C77 C76 C81 117.9(10)
C77 C76 C53 119.7(10)
C81 C76 C53 122.3(9)
C76 C77 C78 120.9(11)
C76 C77 H77 119.5
C78 C77 H77 119.5
C77 C78 C79 120.5(12)
C77 C78 H78 119.7
C79 C78 H78 119.7
C80 C79 C78 120.4(13)
C80 C79 O55 124.5(14)
C78 C79 O55 115.1(14)
C79 C80 C81 118.4(12)
C79 C80 H80 120.8
C81 C80 H80 120.8
C76 C81 C80 121.7(11)
C76 C81 H81 119.1
C80 C81 H81 119.1
C82 O54 C73 116.7(11)
O54 C82 H82A 109.5
O54 C82 H82B 109.5
H82A C82 H82B 109.5
O54 C82 H82C 109.5
H82A C82 H82C 109.5
H82B C82 H82C 109.5
C79 O55 C83 115.9(12)
O55 C83 H83A 109.5
O55 C83 H83B 109.5
H83A C83 H83B 109.5
O55 C83 H83C 109.5
H83A C83 H83C 109.5
H83B C83 H83C 109.5
Cl2 C101 Cl1 106.1(10)
Cl2 C101 H10A 110.5
Cl1 C101 H10A 110.5
Cl2 C101 H10B 110.5
Cl1 C101 H10B 110.5
H10A C101 H10B 108.7
Cl4 C201 Cl3 96.3(10)
Cl4 C201 H20A 112.5
Cl3 C201 H20A 112.5
Cl4 C201 H20B 112.5
Cl3 C201 H20B 112.5
H20A C201 H20B 110.0
Cl5 C301 Cl6 100.2(12)
Cl5 C301 H30A 111.7
Cl6 C301 H30A 111.7
Cl5 C301 H30B 111.7
Cl6 C301 H30B 111.7
H30A C301 H30B 109.5

loop_
_geom_bond_atom_site_label_1
_geom_bond_atom_site_label_2
_geom_bond_distance
Ru1 C1 1.883(11)
Ru1 C2 1.888(10)
Ru1 C4 2.209(9)
Ru1 C3 2.212(8)
Ru1 C5 2.248(8)
Ru1 C7 2.263(8)
Ru1 C6 2.349(8)
Ru1 H1 1.68(2)
C1 O1 1.157(10)
C2 O2 1.138(10)
C3 C4 1.429(11)
C3 C7 1.462(11)
C3 C26 1.489(12)
C4 C5 1.468(11)
C4 C20 1.492(12)
C5 C6 1.421(11)
C5 C8 1.479(11)
C6 O3 1.290(9)
C6 C7 1.445(10)
O3 H3 1.276(18)
C7 C14 1.468(11)
C8 C9 1.356(12)
C8 C13 1.372(12)
C9 C10 1.404(13)
C9 H9 0.9300
C10 C11 1.356(15)
C10 H10 0.9300
C11 C12 1.365(15)
C11 H11 0.9300
C12 C13 1.382(14)
C12 H12 0.9300
C13 H13 0.9300
C14 C15 1.372(11)
C14 C19 1.383(11)
C15 C16 1.400(12)
C15 H15 0.9300
C16 C17 1.348(13)
C16 H16 0.9300
C17 C18 1.390(13)
C17 H17 0.9300
C18 C19 1.374(12)
C18 H18 0.9300
C19 H19 0.9300
C20 C21 1.375(12)
C20 C25 1.386(11)
C21 C22 1.386(13)
C21 H21 0.9300
C22 C23 1.369(14)
C22 H22 0.9300
C23 C24 1.353(14)
C23 O4 1.382(12)
C24 C25 1.385(14)
C24 H24 0.9300
C25 H25 0.9300
C26 C31 1.375(12)
C26 C27 1.397(11)
C27 C28 1.349(12)
C27 H27 0.9300
C28 C29 1.360(13)
C28 H28 0.9300
C29 O5 1.370(10)
C29 C30 1.402(13)
C30 C31 1.378(12)
C30 H30 0.9300
C31 H31 0.9300
O4 C32 1.405(15)
C32 H32A 0.9600
C32 H32B 0.9600
C32 H32C 0.9600
O5 C33 1.424(15)
C33 H33A 0.9600
C33 H33B 0.9600
C33 H33C 0.9600
Ru2 C52 1.871(12)
Ru2 C51 1.889(11)
Ru2 C54 2.195(9)
Ru2 C53 2.213(10)
Ru2 C57 2.254(9)
Ru2 C55 2.269(9)
Ru2 C56 2.410(10)
Ru2 H1 1.68(2)
C51 O51 1.140(11)
C52 O52 1.160(11)
C53 C54 1.446(12)
C53 C57 1.456(12)
C53 C76 1.476(13)
C54 C55 1.473(13)
C54 C70 1.481(12)
C55 C56 1.468(12)
C55 C58 1.474(13)
C56 O53 1.264(10)
C56 C57 1.463(13)
O53 H3 1.284(18)
C57 C64 1.492(12)
C58 C59 1.351(14)
C58 C63 1.371(14)
C59 C60 1.382(15)
C59 H59 0.9300
C60 C61 1.382(17)
C60 H60 0.9300
C61 C62 1.364(17)
C61 H61 0.9300
C62 C63 1.399(15)
C62 H62 0.9300
C63 H63 0.9300
C64 C65 1.362(12)
C64 C69 1.367(13)
C65 C66 1.395(13)
C65 H65 0.9300
C66 C67 1.352(14)
C66 H66 0.9300
C67 C68 1.346(14)
C67 H67 0.9300
C68 C69 1.378(14)
C68 H68 0.9300
C69 H69 0.9300
C70 C71 1.375(14)
C70 C75 1.379(14)
C71 C72 1.410(15)
C71 H71 0.9300
C72 C73 1.363(16)
C72 H72 0.9300
C73 C74 1.370(16)
C73 O54 1.394(13)
C74 C75 1.405(13)
C74 H74 0.9300
C75 H75 0.9300
C76 C77 1.365(13)
C76 C81 1.378(13)
C77 C78 1.377(15)
C77 H77 0.9300
C78 C79 1.383(16)
C78 H78 0.9300
C79 C80 1.341(16)
C79 O55 1.383(14)
C80 C81 1.417(15)
C80 H80 0.9300
C81 H81 0.9300
O54 C82 1.388(15)
C82 H82A 0.9600
C82 H82B 0.9600
C82 H82C 0.9600
O55 C83 1.405(14)
C83 H83A 0.9600
C83 H83B 0.9600
C83 H83C 0.9600
C101 Cl2 1.742(13)
C101 Cl1 1.748(13)
C101 H10A 0.9700
C101 H10B 0.9700
C201 Cl4 1.703(17)
C201 Cl3 1.746(13)
C201 H20A 0.9700
C201 H20B 0.9700
C301 Cl5 1.694(13)
C301 Cl6 1.718(13)
C301 H30A 0.9700
C301 H30B 0.9700

loop_
_geom_hbond_atom_site_label_D
_geom_hbond_atom_site_label_H
_geom_hbond_atom_site_label_A
_geom_hbond_distance_DH
_geom_hbond_distance_HA
_geom_hbond_distance_DA
_geom_hbond_angle_DHA
O3 H3 O53 1.276(18) 1.284(18) 2.514(8) 158(7)

loop_
_geom_torsion_atom_site_label_1
_geom_torsion_atom_site_label_2
_geom_torsion_atom_site_label_3
_geom_torsion_atom_site_label_4
_geom_torsion
C2 Ru1 C1 O1 -125(16)
C4 Ru1 C1 O1 -22(16)
C3 Ru1 C1 O1 7(16)
C5 Ru1 C1 O1 -4(16)
C7 Ru1 C1 O1 45(16)
C6 Ru1 C1 O1 59(16)
C1 Ru1 C2 O2 131(24)
C4 Ru1 C2 O2 9(24)
C3 Ru1 C2 O2 32(24)
C5 Ru1 C2 O2 -30(24)
C7 Ru1 C2 O2 -17(24)
C6 Ru1 C2 O2 -52(24)
C1 Ru1 C3 C4 -137.2(6)
C2 Ru1 C3 C4 -39.6(7)
C5 Ru1 C3 C4 38.5(5)
C7 Ru1 C3 C4 116.6(7)
C6 Ru1 C3 C4 79.1(5)
C1 Ru1 C3 C7 106.2(5)
C2 Ru1 C3 C7 -156.2(5)
C4 Ru1 C3 C7 -116.6(7)
C5 Ru1 C3 C7 -78.1(5)
C6 Ru1 C3 C7 -37.5(4)
C1 Ru1 C3 C26 -15.0(8)
C2 Ru1 C3 C26 82.6(8)
C4 Ru1 C3 C26 122.2(10)
C5 Ru1 C3 C26 160.7(8)
C7 Ru1 C3 C26 -121.2(9)
C6 Ru1 C3 C26 -158.7(8)
C7 C3 C4 C5 0.5(9)
C26 C3 C4 C5 174.3(8)
Ru1 C3 C4 C5 -63.4(6)
C7 C3 C4 C20 -168.7(8)
C26 C3 C4 C20 5.1(14)
Ru1 C3 C4 C20 127.3(9)
C7 C3 C4 Ru1 63.9(6)
C26 C3 C4 Ru1 -122.3(8)
C1 Ru1 C4 C3 52.6(6)
C2 Ru1 C4 C3 151.0(5)
C5 Ru1 C4 C3 -116.6(7)
C7 Ru1 C4 C3 -38.3(5)
C6 Ru1 C4 C3 -79.6(5)
C1 Ru1 C4 C5 169.2(5)
C2 Ru1 C4 C5 -92.3(5)
C3 Ru1 C4 C5 116.6(7)
C7 Ru1 C4 C5 78.4(5)
C6 Ru1 C4 C5 37.0(4)
C1 Ru1 C4 C20 -70.6(8)
C2 Ru1 C4 C20 27.9(8)
C3 Ru1 C4 C20 -123.2(10)
C5 Ru1 C4 C20 120.2(9)
C7 Ru1 C4 C20 -161.4(9)
C6 Ru1 C4 C20 157.2(9)
C3 C4 C5 C6 -4.0(9)
C20 C4 C5 C6 165.7(8)
Ru1 C4 C5 C6 -66.7(6)
C3 C4 C5 C8 -165.5(8)
C20 C4 C5 C8 4.1(13)
Ru1 C4 C5 C8 131.7(8)
C3 C4 C5 Ru1 62.8(6)
C20 C4 C5 Ru1 -127.6(8)
C1 Ru1 C5 C6 89.7(11)
C2 Ru1 C5 C6 -150.1(5)
C4 Ru1 C5 C6 115.6(6)
C3 Ru1 C5 C6 77.8(5)
C7 Ru1 C5 C6 34.7(5)
C1 Ru1 C5 C4 -25.9(11)
C2 Ru1 C5 C4 94.4(5)
C3 Ru1 C5 C4 -37.7(4)
C7 Ru1 C5 C4 -80.8(5)
C6 Ru1 C5 C4 -115.6(6)
C1 Ru1 C5 C8 -144.5(10)
C2 Ru1 C5 C8 -24.2(9)
C4 Ru1 C5 C8 -118.6(10)
C3 Ru1 C5 C8 -156.4(10)
C7 Ru1 C5 C8 160.6(10)
C6 Ru1 C5 C8 125.8(11)
C4 C5 C6 O3 -175.2(8)
C8 C5 C6 O3 -13.8(14)
Ru1 C5 C6 O3 122.4(8)
C4 C5 C6 C7 5.9(9)
C8 C5 C6 C7 167.4(8)
Ru1 C5 C6 C7 -56.5(6)
C4 C5 C6 Ru1 62.4(5)
C8 C5 C6 Ru1 -136.2(8)
C1 Ru1 C6 O3 92.0(8)
C2 Ru1 C6 O3 -82.2(8)
C4 Ru1 C6 O3 -161.2(8)
C3 Ru1 C6 O3 155.6(8)
C5 Ru1 C6 O3 -121.6(9)
C7 Ru1 C6 O3 116.4(9)
C1 Ru1 C6 C5 -146.4(6)
C2 Ru1 C6 C5 39.4(7)
C4 Ru1 C6 C5 -39.7(5)
C3 Ru1 C6 C5 -82.8(5)
C7 Ru1 C6 C5 -122.0(7)
C1 Ru1 C6 C7 -24.4(8)
C2 Ru1 C6 C7 161.4(5)
C4 Ru1 C6 C7 82.3(5)
C3 Ru1 C6 C7 39.2(5)
C5 Ru1 C6 C7 122.0(7)
O3 C6 C7 C3 175.5(7)
C5 C6 C7 C3 -5.6(9)
Ru1 C6 C7 C3 -61.9(5)
O3 C6 C7 C14 5.3(13)
C5 C6 C7 C14 -175.8(8)
Ru1 C6 C7 C14 128.0(9)
O3 C6 C7 Ru1 -122.6(8)
C5 C6 C7 Ru1 56.3(6)
C4 C3 C7 C6 3.1(9)
C26 C3 C7 C6 -170.9(8)
Ru1 C3 C7 C6 65.8(6)
C4 C3 C7 C14 173.2(8)
C26 C3 C7 C14 -0.8(13)
Ru1 C3 C7 C14 -124.1(8)
C4 C3 C7 Ru1 -62.7(6)
C26 C3 C7 Ru1 123.3(8)
C1 Ru1 C7 C6 163.7(5)
C2 Ru1 C7 C6 -48.8(13)
C4 Ru1 C7 C6 -77.8(5)
C3 Ru1 C7 C6 -115.6(7)
C5 Ru1 C7 C6 -34.2(5)
C1 Ru1 C7 C3 -80.7(5)
C2 Ru1 C7 C3 66.8(12)
C4 Ru1 C7 C3 37.9(5)
C5 Ru1 C7 C3 81.4(5)
C6 Ru1 C7 C3 115.6(7)
C1 Ru1 C7 C14 39.4(8)
C2 Ru1 C7 C14 -173.0(10)
C4 Ru1 C7 C14 158.0(8)
C3 Ru1 C7 C14 120.1(9)
C5 Ru1 C7 C14 -158.5(9)
C6 Ru1 C7 C14 -124.2(10)
C6 C5 C8 C9 -87.4(11)
C4 C5 C8 C9 71.0(11)
Ru1 C5 C8 C9 166.0(7)
C6 C5 C8 C13 89.2(12)
C4 C5 C8 C13 -112.4(11)
Ru1 C5 C8 C13 -17.4(14)
C13 C8 C9 C10 0.7(15)
C5 C8 C9 C10 177.5(9)
C8 C9 C10 C11 0.1(17)
C9 C10 C11 C12 -1.5(18)
C10 C11 C12 C13 2.0(19)
C9 C8 C13 C12 -0.2(15)
C5 C8 C13 C12 -176.8(9)
C11 C12 C13 C8 -1.1(18)
C6 C7 C14 C15 54.9(12)
C3 C7 C14 C15 -113.5(10)
Ru1 C7 C14 C15 155.1(7)
C6 C7 C14 C19 -124.4(10)
C3 C7 C14 C19 67.2(12)
Ru1 C7 C14 C19 -24.2(13)
C19 C14 C15 C16 1.5(14)
C7 C14 C15 C16 -177.8(9)
C14 C15 C16 C17 -2.3(16)
C15 C16 C17 C18 2.6(16)
C16 C17 C18 C19 -2.1(16)
C17 C18 C19 C14 1.3(15)
C15 C14 C19 C18 -1.0(14)
C7 C14 C19 C18 178.2(9)
C3 C4 C20 C21 45.3(13)
C5 C4 C20 C21 -122.3(10)
Ru1 C4 C20 C21 142.1(8)
C3 C4 C20 C25 -143.3(9)
C5 C4 C20 C25 49.1(13)
Ru1 C4 C20 C25 -46.5(12)
C25 C20 C21 C22 0.9(15)
C4 C20 C21 C22 172.7(9)
C20 C21 C22 C23 1.1(16)
C21 C22 C23 C24 -2.7(17)
C21 C22 C23 O4 -178.5(10)
C22 C23 C24 C25 2.3(18)
O4 C23 C24 C25 178.5(10)
C23 C24 C25 C20 -0.2(17)
C21 C20 C25 C24 -1.4(15)
C4 C20 C25 C24 -173.1(9)
C4 C3 C26 C31 54.9(13)
C7 C3 C26 C31 -132.3(9)
Ru1 C3 C26 C31 -38.0(12)
C4 C3 C26 C27 -124.8(9)
C7 C3 C26 C27 48.0(12)
Ru1 C3 C26 C27 142.3(7)
C31 C26 C27 C28 0.5(14)
C3 C26 C27 C28 -179.8(9)
C26 C27 C28 C29 0.8(15)
C27 C28 C29 O5 178.7(9)
C27 C28 C29 C30 -1.8(16)
C28 C29 C30 C31 1.5(15)
O5 C29 C30 C31 -179.1(9)
C27 C26 C31 C30 -0.8(14)
C3 C26 C31 C30 179.5(9)
C29 C30 C31 C26 -0.1(15)
C24 C23 O4 C32 -171.9(12)
C22 C23 O4 C32 4.1(18)
C28 C29 O5 C33 -163.0(11)
C30 C29 O5 C33 17.6(16)
C52 Ru2 C51 O51 -139(12)
C54 Ru2 C51 O51 -12(12)
C53 Ru2 C51 O51 -40(12)
C57 Ru2 C51 O51 -14(13)
C55 Ru2 C51 O51 27(12)
C56 Ru2 C51 O51 44(12)
C51 Ru2 C52 O52 61(29)
C54 Ru2 C52 O52 -37(29)
C53 Ru2 C52 O52 -64(29)
C57 Ru2 C52 O52 -103(29)
C55 Ru2 C52 O52 -70(29)
C56 Ru2 C52 O52 -122(29)
C52 Ru2 C53 C54 143.3(6)
C51 Ru2 C53 C54 49.0(7)
C57 Ru2 C53 C54 -117.2(8)
C55 Ru2 C53 C54 -38.7(5)
C56 Ru2 C53 C54 -79.8(6)
C52 Ru2 C53 C57 -99.5(6)
C51 Ru2 C53 C57 166.2(6)
C54 Ru2 C53 C57 117.2(8)
C55 Ru2 C53 C57 78.5(6)
C56 Ru2 C53 C57 37.4(5)
C52 Ru2 C53 C76 22.5(9)
C51 Ru2 C53 C76 -71.9(10)
C54 Ru2 C53 C76 -120.9(11)
C57 Ru2 C53 C76 121.9(11)
C55 Ru2 C53 C76 -159.5(10)
C56 Ru2 C53 C76 159.3(10)
C57 C53 C54 C55 1.8(10)
C76 C53 C54 C55 -169.0(9)
Ru2 C53 C54 C55 64.9(6)
C57 C53 C54 C70 173.0(9)
C76 C53 C54 C70 2.3(16)
Ru2 C53 C54 C70 -123.9(10)
C57 C53 C54 Ru2 -63.1(6)
C76 C53 C54 Ru2 126.1(10)
C52 Ru2 C54 C53 -47.8(8)
C51 Ru2 C54 C53 -141.6(6)
C57 Ru2 C54 C53 37.7(5)
C55 Ru2 C54 C53 116.0(8)
C56 Ru2 C54 C53 78.7(6)
C52 Ru2 C54 C55 -163.8(6)
C51 Ru2 C54 C55 102.4(6)
C53 Ru2 C54 C55 -116.0(8)
C57 Ru2 C54 C55 -78.3(6)
C56 Ru2 C54 C55 -37.3(5)
C52 Ru2 C54 C70 75.0(10)
C51 Ru2 C54 C70 -18.8(10)
C53 Ru2 C54 C70 122.8(12)
C57 Ru2 C54 C70 160.5(10)
C55 Ru2 C54 C70 -121.1(11)
C56 Ru2 C54 C70 -158.5(10)
C53 C54 C55 C56 3.7(10)
C70 C54 C55 C56 -167.8(9)
Ru2 C54 C55 C56 67.4(6)
C53 C54 C55 C58 172.2(9)
C70 C54 C55 C58 0.7(16)
Ru2 C54 C55 C58 -124.2(10)
C53 C54 C55 Ru2 -63.6(6)
C70 C54 C55 Ru2 124.9(10)
C52 Ru2 C55 C56 -71.0(14)
C51 Ru2 C55 C56 159.8(6)
C54 Ru2 C55 C56 -115.7(8)
C53 Ru2 C55 C56 -77.2(6)
C57 Ru2 C55 C56 -34.4(5)
C52 Ru2 C55 C54 44.7(15)
C51 Ru2 C55 C54 -84.6(6)
C53 Ru2 C55 C54 38.4(5)
C57 Ru2 C55 C54 81.3(6)
C56 Ru2 C55 C54 115.7(8)
C52 Ru2 C55 C58 163.2(12)
C51 Ru2 C55 C58 34.0(10)
C54 Ru2 C55 C58 118.6(11)
C53 Ru2 C55 C58 157.0(10)
C57 Ru2 C55 C58 -160.1(10)
C56 Ru2 C55 C58 -125.8(12)
C54 C55 C56 O53 174.3(9)
C58 C55 C56 O53 5.9(15)
Ru2 C55 C56 O53 -124.3(9)
C54 C55 C56 C57 -7.7(10)
C58 C55 C56 C57 -176.2(9)
Ru2 C55 C56 C57 53.7(6)
C54 C55 C56 Ru2 -61.5(6)
C58 C55 C56 Ru2 130.1(10)
C52 Ru2 C56 O53 -87.1(10)
C51 Ru2 C56 O53 88.4(10)
C54 Ru2 C56 O53 157.2(10)
C53 Ru2 C56 O53 -159.1(10)
C57 Ru2 C56 O53 -120.0(11)
C55 Ru2 C56 O53 117.7(11)
C52 Ru2 C56 C57 32.9(8)
C51 Ru2 C56 C57 -151.6(6)
C54 Ru2 C56 C57 -82.8(6)
C53 Ru2 C56 C57 -39.1(5)
C55 Ru2 C56 C57 -122.3(8)
C52 Ru2 C56 C55 155.2(6)
C51 Ru2 C56 C55 -29.3(8)
C54 Ru2 C56 C55 39.5(5)
C53 Ru2 C56 C55 83.2(6)
C57 Ru2 C56 C55 122.3(8)
C54 C53 C57 C56 -6.7(10)
C76 C53 C57 C56 164.1(9)
Ru2 C53 C57 C56 -68.3(6)
C54 C53 C57 C64 -168.2(9)
C76 C53 C57 C64 2.7(15)
Ru2 C53 C57 C64 130.2(9)
C54 C53 C57 Ru2 61.6(6)
C76 C53 C57 Ru2 -127.6(10)
O53 C56 C57 C53 -173.1(9)
C55 C56 C57 C53 8.9(10)
Ru2 C56 C57 C53 63.0(6)
O53 C56 C57 C64 -11.2(15)
C55 C56 C57 C64 170.8(8)
Ru2 C56 C57 C64 -135.1(9)
O53 C56 C57 Ru2 123.9(9)
C55 C56 C57 Ru2 -54.0(6)
C52 Ru2 C57 C53 87.5(6)
C51 Ru2 C57 C53 -35.8(15)
C54 Ru2 C57 C53 -38.0(5)
C55 Ru2 C57 C53 -81.3(6)
C56 Ru2 C57 C53 -115.7(8)
C52 Ru2 C57 C56 -156.7(6)
C51 Ru2 C57 C56 79.9(14)
C54 Ru2 C57 C56 77.8(6)
C53 Ru2 C57 C56 115.7(8)
C55 Ru2 C57 C56 34.4(5)
C52 Ru2 C57 C64 -32.0(10)
C51 Ru2 C57 C64 -155.4(12)
C54 Ru2 C57 C64 -157.5(11)
C53 Ru2 C57 C64 -119.6(12)
C55 Ru2 C57 C64 159.1(11)
C56 Ru2 C57 C64 124.7(12)
C56 C55 C58 C59 39.5(15)
C54 C55 C58 C59 -127.0(11)
Ru2 C55 C58 C59 143.2(9)
C56 C55 C58 C63 -143.6(10)
C54 C55 C58 C63 49.9(15)
Ru2 C55 C58 C63 -39.9(14)
C63 C58 C59 C60 2.0(18)
C55 C58 C59 C60 179.0(10)
C58 C59 C60 C61 -0.6(19)
C59 C60 C61 C62 -2(2)
C60 C61 C62 C63 3(2)
C59 C58 C63 C62 -1.2(17)
C55 C58 C63 C62 -178.1(10)
C61 C62 C63 C58 -1.0(19)
C53 C57 C64 C65 -108.1(12)
C56 C57 C64 C65 93.0(12)
Ru2 C57 C64 C65 -13.2(16)
C53 C57 C64 C69 77.8(13)
C56 C57 C64 C69 -81.1(13)
Ru2 C57 C64 C69 172.7(9)
C69 C64 C65 C66 -3.0(17)
C57 C64 C65 C66 -177.1(10)
C64 C65 C66 C67 0.8(19)
C65 C66 C67 C68 2(2)
C66 C67 C68 C69 -3(2)
C65 C64 C69 C68 2.4(18)
C57 C64 C69 C68 176.8(11)
C67 C68 C69 C64 0(2)
C53 C54 C70 C71 -116.3(12)
C55 C54 C70 C71 53.5(14)
Ru2 C54 C70 C71 149.0(9)
C53 C54 C70 C75 63.2(14)
C55 C54 C70 C75 -127.0(11)
Ru2 C54 C70 C75 -31.5(14)
C75 C70 C71 C72 -0.2(17)
C54 C70 C71 C72 179.3(10)
C70 C71 C72 C73 1.9(18)
C71 C72 C73 C74 -1.5(19)
C71 C72 C73 O54 177.1(10)
C72 C73 C74 C75 -0.4(18)
O54 C73 C74 C75 -179.0(10)
C71 C70 C75 C74 -1.8(16)
C54 C70 C75 C74 178.7(10)
C73 C74 C75 C70 2.2(16)
C54 C53 C76 C77 39.0(15)
C57 C53 C76 C77 -130.3(10)
Ru2 C53 C76 C77 132.8(9)
C54 C53 C76 C81 -146.3(11)
C57 C53 C76 C81 44.4(15)
Ru2 C53 C76 C81 -52.5(14)
C81 C76 C77 C78 2.4(16)
C53 C76 C77 C78 177.3(10)
C76 C77 C78 C79 1.1(18)
C77 C78 C79 C80 -4(2)
C77 C78 C79 O55 178.3(11)
C78 C79 C80 C81 4(2)
O55 C79 C80 C81 -178.9(11)
C77 C76 C81 C80 -2.7(17)
C53 C76 C81 C80 -177.5(11)
C79 C80 C81 C76 -0.5(19)
C72 C73 O54 C82 -177.4(11)
C74 C73 O54 C82 1.3(18)
C80 C79 O55 C83 0.6(19)
C78 C79 O55 C83 177.8(12)
